data_4110360
loop_
_publ_author_name
'Douglas B. Grotjahn'
'Yi Gong'
'Lev Zakharov'
'James A. Golen'
'Arnold L. Rheingold'

_publ_section_title
;
 Changes in Coordination of Sterically Demanding Hybrid
 Imidazolylphosphine Ligands on Pd(0) and Pd(II)
;
_journal_name_full 'Journal of the American Chemical Society'
_journal_page_first 438
_journal_page_last 453
_journal_paper_doi 10.1021/ja054779u
_journal_volume 128
_journal_year 2006
_chemical_formula_sum 'C22 H36 I N2 P Pd'
_chemical_formula_weight 592.80
_chemical_name_systematic
; 
 ? 
;
_space_group_IT_number 14
_symmetry_cell_setting monoclinic
_symmetry_space_group_name_Hall '-P 2yn'
_symmetry_space_group_name_H-M 'P 1 21/n 1'
_atom_sites_solution_hydrogens geom
_atom_sites_solution_primary direct
_atom_sites_solution_secondary difmap
_audit_creation_method SHELXL-97
_cell_angle_alpha 90.00
_cell_angle_beta 103.8140(10)
_cell_angle_gamma 90.00
_cell_formula_units_Z 4
_cell_length_a 10.3039(7)
_cell_length_b 20.2485(13)
_cell_length_c 12.1211(8)
_cell_measurement_reflns_used 5593
_cell_measurement_temperature 150(2)
_cell_measurement_theta_max 28.23
_cell_measurement_theta_min 2.27
_cell_volume 2455.8(3)
_computing_cell_refinement 'Bruker SMART'
_computing_data_collection 'Bruker SMART'
_computing_data_reduction 'Bruker SAINT'
_computing_molecular_graphics 'Bruker SHELXTL'
_computing_publication_material 'Bruker SHELXTL'
_computing_structure_refinement 'SHELXL-97 (Sheldrick, 1997)'
_computing_structure_solution 'SHELXS-97 (Sheldrick, 1990)'
_diffrn_ambient_temperature 150(2)
_diffrn_measured_fraction_theta_full 0.920
_diffrn_measured_fraction_theta_max 0.920
_diffrn_measurement_device_type 'CCD area detector'
_diffrn_measurement_method 'phi and omega scans'
_diffrn_radiation_monochromator graphite
_diffrn_radiation_source 'fine-focus sealed tube'
_diffrn_radiation_type MoK\a
_diffrn_radiation_wavelength 0.71073
_diffrn_reflns_av_R_equivalents 0.0161
_diffrn_reflns_av_sigmaI/netI 0.0204
_diffrn_reflns_limit_h_max 13
_diffrn_reflns_limit_h_min -12
_diffrn_reflns_limit_k_max 24
_diffrn_reflns_limit_k_min -26
_diffrn_reflns_limit_l_max 10
_diffrn_reflns_limit_l_min -15
_diffrn_reflns_number 14972
_diffrn_reflns_theta_full 28.25
_diffrn_reflns_theta_max 28.25
_diffrn_reflns_theta_min 2.00
_exptl_absorpt_coefficient_mu 2.087
_exptl_absorpt_correction_T_max 0.7448
_exptl_absorpt_correction_T_min 0.5287
_exptl_absorpt_correction_type SADABS/empirical
_exptl_crystal_colour COLORLESS
_exptl_crystal_density_diffrn 1.603
_exptl_crystal_density_meas 0
_exptl_crystal_description PLATES
_exptl_crystal_F_000 1184
_exptl_crystal_size_max 0.35
_exptl_crystal_size_mid 0.30
_exptl_crystal_size_min 0.15
_refine_diff_density_max 0.700
_refine_diff_density_min -0.431
_refine_diff_density_rms 0.086
_refine_ls_extinction_method none
_refine_ls_goodness_of_fit_ref 1.045
_refine_ls_hydrogen_treatment mixed
_refine_ls_matrix_type full
_refine_ls_number_parameters 244
_refine_ls_number_reflns 5592
_refine_ls_number_restraints 0
_refine_ls_restrained_S_all 1.045
_refine_ls_R_factor_all 0.0260
_refine_ls_R_factor_gt 0.0232
_refine_ls_shift/su_max 0.001
_refine_ls_shift/su_mean 0.000
_refine_ls_structure_factor_coef Fsqd
_refine_ls_weighting_details 'calc w=1/[\s^2^(Fo^2^)+(0.0325P)^2^+1.4558P] where P=(Fo^2^+2Fc^2^)/3'
_refine_ls_weighting_scheme calc
_refine_ls_wR_factor_gt 0.0584
_refine_ls_wR_factor_ref 0.0595
_reflns_number_gt 5171
_reflns_number_total 5592
_reflns_threshold_expression >2sigma(I)
_cod_data_source_file ja054779usi20050716_085115.cif
_cod_data_source_block grot80
_cod_database_code 4110360

loop_
_symmetry_equiv_pos_as_xyz
'x, y, z'
'-x+1/2, y+1/2, -z+1/2'
'-x, -y, -z'
'x-1/2, -y-1/2, z-1/2'

loop_
_atom_site_label
_atom_site_type_symbol
_atom_site_fract_x
_atom_site_fract_y
_atom_site_fract_z
_atom_site_U_iso_or_equiv
_atom_site_adp_type
_atom_site_occupancy
_atom_site_symmetry_multiplicity
_atom_site_calc_flag
_atom_site_refinement_flags
P1 P -0.15946(5) 0.32327(3) 0.53869(5) 0.01857(11) Uani 1 1 d .
I1 I 0.170279(14) 0.160649(7) 0.477735(13) 0.02724(5) Uani 1 1 d .
Pd1 Pd 0.006008(15) 0.251197(7) 0.522198(14) 0.01878(5) Uani 1 1 d .
N1 N -0.17796(17) 0.19635(9) 0.54305(15) 0.0206(4) Uani 1 1 d .
N2 N -0.36667(18) 0.23010(9) 0.58312(17) 0.0249(4) Uani 1 1 d .
C1 C -0.2475(2) 0.24922(10) 0.56394(19) 0.0216(4) Uani 1 1 d .
C2 C -0.3708(2) 0.16261(11) 0.5742(2) 0.0266(5) Uani 1 1 d .
H2A H -0.4419 0.1352 0.5841 0.032 Uiso 1 1 calc R
C3 C -0.2556(2) 0.14143(11) 0.54870(18) 0.0218(4) Uani 1 1 d .
C4 C -0.2183(2) 0.07183(10) 0.52344(19) 0.0230(4) Uani 1 1 d .
C5 C -0.1950(2) 0.06964(12) 0.4033(2) 0.0288(5) Uani 1 1 d .
H5A H -0.1207 0.0990 0.3991 0.043 Uiso 1 1 calc R
H5B H -0.2761 0.0841 0.3485 0.043 Uiso 1 1 calc R
H5C H -0.1733 0.0244 0.3854 0.043 Uiso 1 1 calc R
C6 C -0.3345(2) 0.02584(11) 0.5291(2) 0.0309(5) Uani 1 1 d .
H6A H -0.3499 0.0270 0.6057 0.046 Uiso 1 1 calc R
H6B H -0.3125 -0.0194 0.5110 0.046 Uiso 1 1 calc R
H6C H -0.4154 0.0404 0.4741 0.046 Uiso 1 1 calc R
C7 C -0.0926(2) 0.04944(11) 0.6102(2) 0.0284(5) Uani 1 1 d .
H7A H -0.1087 0.0511 0.6866 0.043 Uiso 1 1 calc R
H7B H -0.0181 0.0788 0.6066 0.043 Uiso 1 1 calc R
H7C H -0.0705 0.0041 0.5930 0.043 Uiso 1 1 calc R
C8 C -0.4727(2) 0.26945(12) 0.6141(3) 0.0360(6) Uani 1 1 d .
H8A H -0.4492 0.3164 0.6154 0.054 Uiso 1 1 calc R
H8B H -0.4822 0.2560 0.6895 0.054 Uiso 1 1 calc R
H8C H -0.5573 0.2621 0.5581 0.054 Uiso 1 1 calc R
C9 C -0.2545(2) 0.35450(13) 0.3968(2) 0.0311(5) Uani 1 1 d .
C10 C -0.4024(3) 0.3673(2) 0.3899(3) 0.0630(10) Uani 1 1 d .
H10A H -0.4459 0.3835 0.3139 0.095 Uiso 1 1 calc R
H10B H -0.4109 0.4006 0.4466 0.095 Uiso 1 1 calc R
H10C H -0.4453 0.3262 0.4050 0.095 Uiso 1 1 calc R
C11 C -0.1876(3) 0.41625(14) 0.3644(3) 0.0496(7) Uani 1 1 d .
H11A H -0.2380 0.4322 0.2902 0.074 Uiso 1 1 calc R
H11B H -0.0960 0.4057 0.3606 0.074 Uiso 1 1 calc R
H11C H -0.1858 0.4506 0.4217 0.074 Uiso 1 1 calc R
C12 C -0.2457(3) 0.29869(15) 0.3129(2) 0.0444(7) Uani 1 1 d .
H12A H -0.2938 0.3117 0.2362 0.067 Uiso 1 1 calc R
H12B H -0.2860 0.2585 0.3351 0.067 Uiso 1 1 calc R
H12C H -0.1518 0.2903 0.3140 0.067 Uiso 1 1 calc R
C13 C -0.1419(2) 0.38180(11) 0.66032(19) 0.0238(4) Uani 1 1 d .
C14 C -0.2727(2) 0.41150(13) 0.6776(2) 0.0347(6) Uani 1 1 d .
H14A H -0.2529 0.4414 0.7431 0.052 Uiso 1 1 calc R
H14B H -0.3314 0.3759 0.6913 0.052 Uiso 1 1 calc R
H14C H -0.3171 0.4361 0.6095 0.052 Uiso 1 1 calc R
C15 C -0.0752(3) 0.34094(13) 0.7654(2) 0.0354(6) Uani 1 1 d .
H15A H -0.0625 0.3686 0.8335 0.053 Uiso 1 1 calc R
H15B H 0.0118 0.3249 0.7572 0.053 Uiso 1 1 calc R
H15C H -0.1323 0.3033 0.7726 0.053 Uiso 1 1 calc R
C16 C -0.0484(2) 0.43884(12) 0.6448(2) 0.0334(5) Uani 1 1 d .
H16A H -0.0386 0.4698 0.7084 0.050 Uiso 1 1 calc R
H16B H -0.0867 0.4619 0.5734 0.050 Uiso 1 1 calc R
H16C H 0.0394 0.4210 0.6428 0.050 Uiso 1 1 calc R
C17 C 0.1427(2) 0.31935(10) 0.5125(2) 0.0230(4) Uani 1 1 d .
C18 C 0.1552(3) 0.34412(12) 0.4093(2) 0.0333(5) Uani 1 1 d .
H18A H 0.1008 0.3267 0.3410 0.040 Uiso 1 1 calc R
C19 C 0.2464(3) 0.39419(13) 0.4035(3) 0.0396(6) Uani 1 1 d .
H19A H 0.2537 0.4104 0.3317 0.048 Uiso 1 1 calc R
C20 C 0.3262(2) 0.42026(12) 0.5021(3) 0.0362(6) Uani 1 1 d .
H20A H 0.3866 0.4552 0.4984 0.043 Uiso 1 1 calc R
C21 C 0.3175(2) 0.39506(12) 0.6061(2) 0.0327(5) Uani 1 1 d .
H21A H 0.3733 0.4121 0.6741 0.039 Uiso 1 1 calc R
C22 C 0.2266(2) 0.34460(11) 0.6112(2) 0.0266(5) Uani 1 1 d .
H22A H 0.2219 0.3272 0.6830 0.032 Uiso 1 1 calc R

loop_
_atom_site_aniso_label
_atom_site_aniso_U_11
_atom_site_aniso_U_22
_atom_site_aniso_U_33
_atom_site_aniso_U_23
_atom_site_aniso_U_13
_atom_site_aniso_U_12
P1 0.0195(2) 0.0162(2) 0.0210(3) 0.00057(19) 0.0067(2) 0.00113(19)
I1 0.02704(8) 0.02204(8) 0.03634(9) -0.00505(6) 0.01491(6) 0.00219(5)
Pd1 0.01932(9) 0.01622(9) 0.02267(9) -0.00082(6) 0.00868(6) 0.00018(5)
N1 0.0200(8) 0.0181(8) 0.0241(9) -0.0008(7) 0.0064(7) -0.0004(7)
N2 0.0211(9) 0.0208(9) 0.0349(11) -0.0020(8) 0.0105(8) 0.0004(7)
C1 0.0205(10) 0.0197(10) 0.0261(11) -0.0008(8) 0.0085(8) 0.0000(7)
C2 0.0229(11) 0.0213(11) 0.0377(13) -0.0010(9) 0.0111(9) -0.0038(8)
C3 0.0213(10) 0.0197(10) 0.0244(11) -0.0008(8) 0.0052(8) -0.0017(8)
C4 0.0199(10) 0.0193(10) 0.0288(11) 0.0001(8) 0.0039(8) -0.0018(8)
C5 0.0279(11) 0.0255(11) 0.0321(12) -0.0064(9) 0.0056(9) -0.0004(9)
C6 0.0249(11) 0.0214(11) 0.0457(14) 0.0006(10) 0.0072(10) -0.0027(9)
C7 0.0244(11) 0.0234(11) 0.0358(13) 0.0018(9) 0.0037(9) 0.0005(9)
C8 0.0243(12) 0.0278(12) 0.0618(18) -0.0064(12) 0.0220(11) -0.0008(10)
C9 0.0329(12) 0.0371(13) 0.0231(11) 0.0072(10) 0.0061(9) 0.0087(10)
C10 0.0377(16) 0.111(3) 0.0375(16) 0.0196(18) 0.0036(13) 0.0294(18)
C11 0.072(2) 0.0385(16) 0.0387(16) 0.0169(12) 0.0144(14) 0.0069(14)
C12 0.0550(17) 0.0511(17) 0.0232(13) -0.0031(12) 0.0017(11) -0.0022(14)
C13 0.0252(10) 0.0207(10) 0.0265(11) -0.0055(8) 0.0085(8) -0.0001(8)
C14 0.0308(12) 0.0315(13) 0.0453(15) -0.0117(11) 0.0163(11) 0.0001(10)
C15 0.0421(14) 0.0389(14) 0.0236(12) -0.0040(10) 0.0047(10) 0.0014(11)
C16 0.0289(12) 0.0247(11) 0.0483(15) -0.0094(10) 0.0128(11) -0.0042(9)
C17 0.0214(10) 0.0153(9) 0.0350(12) -0.0011(8) 0.0121(9) 0.0016(8)
C18 0.0332(13) 0.0326(13) 0.0376(14) 0.0036(10) 0.0156(11) -0.0008(10)
C19 0.0387(14) 0.0368(14) 0.0497(16) 0.0168(12) 0.0229(12) 0.0046(11)
C20 0.0272(12) 0.0193(11) 0.0679(19) 0.0048(11) 0.0231(12) 0.0002(9)
C21 0.0233(11) 0.0244(11) 0.0526(16) -0.0077(11) 0.0138(10) -0.0011(9)
C22 0.0231(11) 0.0244(11) 0.0342(12) -0.0001(9) 0.0104(9) 0.0014(8)

loop_
_atom_type_symbol
_atom_type_description
_atom_type_scat_dispersion_real
_atom_type_scat_dispersion_imag
_atom_type_scat_source
C C 0.0033 0.0016 'International Tables Vol C Tables 4.2.6.8 and 6.1.1.4'
H H 0.0000 0.0000 'International Tables Vol C Tables 4.2.6.8 and 6.1.1.4'
N N 0.0061 0.0033 'International Tables Vol C Tables 4.2.6.8 and 6.1.1.4'
P P 0.1023 0.0942 'International Tables Vol C Tables 4.2.6.8 and 6.1.1.4'
Pd Pd -0.9988 1.0072 'International Tables Vol C Tables 4.2.6.8 and 6.1.1.4'
I I -0.4742 1.8119 'International Tables Vol C Tables 4.2.6.8 and 6.1.1.4'

loop_
_geom_angle_atom_site_label_1
_geom_angle_atom_site_label_2
_geom_angle_atom_site_label_3
_geom_angle
C1 P1 C13 110.45(10)
C1 P1 C9 105.11(11)
C13 P1 C9 116.21(11)
C1 P1 Pd1 84.31(7)
C13 P1 Pd1 122.67(7)
C9 P1 Pd1 111.83(8)
C17 Pd1 N1 165.47(8)
C17 Pd1 P1 96.60(6)
N1 Pd1 P1 69.01(5)
C17 Pd1 I1 88.42(6)
N1 Pd1 I1 106.10(5)
P1 Pd1 I1 171.515(15)
C1 N1 C3 106.88(18)
C1 N1 Pd1 97.38(13)
C3 N1 Pd1 155.71(15)
C1 N2 C2 106.43(18)
C1 N2 C8 130.18(19)
C2 N2 C8 123.30(19)
N1 C1 N2 110.42(18)
N1 C1 P1 108.38(15)
N2 C1 P1 140.54(16)
C3 C2 N2 108.59(19)
C2 C3 N1 107.68(19)
C2 C3 C4 128.0(2)
N1 C3 C4 124.22(19)
C3 C4 C7 110.60(18)
C3 C4 C6 108.60(18)
C7 C4 C6 109.38(18)
C3 C4 C5 108.95(18)
C7 C4 C5 110.22(19)
C6 C4 C5 109.06(19)
C11 C9 C10 110.7(3)
C11 C9 C12 109.4(2)
C10 C9 C12 107.7(2)
C11 C9 P1 110.11(18)
C10 C9 P1 113.75(18)
C12 C9 P1 104.99(17)
C14 C13 C15 109.3(2)
C14 C13 C16 108.48(19)
C15 C13 C16 109.6(2)
C14 C13 P1 115.70(16)
C15 C13 P1 104.65(15)
C16 C13 P1 108.94(16)
C18 C17 C22 118.0(2)
C18 C17 Pd1 121.61(18)
C22 C17 Pd1 120.32(17)
C17 C18 C19 121.3(3)
C20 C19 C18 120.2(3)
C21 C20 C19 119.5(2)
C20 C21 C22 120.0(2)
C17 C22 C21 121.0(2)

loop_
_geom_bond_atom_site_label_1
_geom_bond_atom_site_label_2
_geom_bond_distance
P1 C1 1.816(2)
P1 C13 1.866(2)
P1 C9 1.874(2)
P1 Pd1 2.2890(6)
I1 Pd1 2.6368(2)
Pd1 C17 1.995(2)
Pd1 N1 2.2626(17)
N1 C1 1.346(3)
N1 C3 1.381(3)
N2 C1 1.359(3)
N2 C2 1.371(3)
N2 C8 1.471(3)
C2 C3 1.365(3)
C3 C4 1.511(3)
C4 C7 1.529(3)
C4 C6 1.531(3)
C4 C5 1.532(3)
C9 C11 1.523(4)
C9 C10 1.529(4)
C9 C12 1.537(4)
C13 C14 1.535(3)
C13 C15 1.537(3)
C13 C16 1.544(3)
C17 C18 1.383(4)
C17 C22 1.395(3)
C18 C19 1.395(3)
C19 C20 1.384(4)
C20 C21 1.383(4)
C21 C22 1.398(3)
